data_1505701
loop_
_publ_author_name
'Akutagawa, Tomoyuki'
'Motokizawa, Takeshi'
'Matsuura, Kazumasa'
'Nishihara, Sadafumi'
'Noro, Shin-ichiro'
'Nakamura, Takayoshi'

_publ_section_title
;
 Structural phase transition of magnetic [Ni(dmit)2]- salts induced by
 supramolecular cation structures of (M+)([12]crown-4)2.
;
_journal_issue 12
_journal_name_full 'The journal of physical chemistry. B'
_journal_page_first 5897
_journal_page_last 5904
_journal_paper_doi 10.1021/jp055574a
_journal_volume 110
_journal_year 2006
_chemical_formula_moiety 'C22 H32 Na O8 Ni S10 '
_chemical_formula_sum 'C22 H32 Na Ni O8 S10'
_chemical_formula_weight 826.78
_space_group_IT_number 15
_symmetry_cell_setting monoclinic
_symmetry_Int_Tables_number 15
_symmetry_space_group_name_Hall '-C 2yc'
_symmetry_space_group_name_H-M 'C 1 2/c 1'
_cell_angle_alpha 90.0000
_cell_angle_beta 106.47(5)
_cell_angle_gamma 90.0000
_cell_formula_units_Z 4
_cell_length_a 30.03(4)
_cell_length_b 11.327(17)
_cell_length_c 10.357(19)
_cell_measurement_reflns_used 17727
_cell_measurement_temperature 100.1
_cell_measurement_theta_max 27.4
_cell_measurement_theta_min 3.1
_cell_volume 3378(9)
_computing_cell_refinement PROCESS-AUTO
_computing_data_collection PROCESS-AUTO
_computing_data_reduction CrystalStructure
_computing_publication_material 'CrystalStructure 3.7.0'
_computing_structure_refinement SHELXL
_diffrn_detector_area_resol_mean 10.00
_diffrn_measured_fraction_theta_full 0.977
_diffrn_measured_fraction_theta_max 0.977
_diffrn_measurement_device_type 'Rigaku RAXIS-RAPID'
_diffrn_measurement_method \w
_diffrn_radiation_type 'Mo K\a'
_diffrn_radiation_wavelength 0.71075
_diffrn_reflns_av_R_equivalents 0.039
_diffrn_reflns_limit_h_max 38
_diffrn_reflns_limit_h_min -38
_diffrn_reflns_limit_k_max 14
_diffrn_reflns_limit_k_min -14
_diffrn_reflns_limit_l_max 13
_diffrn_reflns_limit_l_min -13
_diffrn_reflns_number 20393
_diffrn_reflns_theta_full 27.48
_diffrn_reflns_theta_max 27.48
_exptl_absorpt_coefficient_mu 1.248
_exptl_absorpt_correction_T_max 0.883
_exptl_absorpt_correction_T_min 0.576
_exptl_absorpt_correction_type multi-scan
_exptl_absorpt_process_details
;
    Higashi, T. (1995). Program for Absorption Correction.
    Rigaku Corporation, Tokyo, Japan.
;
_exptl_crystal_colour black
_exptl_crystal_density_diffrn 1.625
_exptl_crystal_density_method 'not measured'
_exptl_crystal_description block
_exptl_crystal_F_000 1708.00
_exptl_crystal_size_max 0.80
_exptl_crystal_size_mid 0.30
_exptl_crystal_size_min 0.10
_refine_diff_density_max 0.54
_refine_diff_density_min -0.60
_refine_ls_extinction_method none
_refine_ls_goodness_of_fit_ref 1.066
_refine_ls_hydrogen_treatment refall
_refine_ls_number_parameters 193
_refine_ls_number_reflns 3788
_refine_ls_R_factor_gt 0.0599
_refine_ls_shift/su_max 0.0000
_refine_ls_structure_factor_coef Fsqd
_refine_ls_weighting_details 'w = 1/[\s^2^(Fo^2^)+(0.1213P)^2^+25.8336P] where P=(Fo^2^+2Fc^2^)/3'
_refine_ls_weighting_scheme calc
_refine_ls_wR_factor_ref 0.2002
_reflns_number_gt 3321
_reflns_number_total 3788
_reflns_threshold_expression F^2^>2.0\s(F^2^)
_cod_data_source_file jp055574asi20060118_095336.cif
_cod_data_source_block '_lowNa'
_cod_original_formula_sum 'C22 H32 Na O8 Ni S10 '
_cod_database_code 1505701

loop_
_symmetry_equiv_pos_site_id
_symmetry_equiv_pos_as_xyz
1 +X,+Y,+Z
2 -X,+Y,1/2-Z
3 -X,-Y,-Z
4 +X,-Y,1/2+Z
5 1/2+X,1/2+Y,+Z
6 1/2-X,1/2+Y,1/2-Z
7 1/2-X,1/2-Y,-Z
8 1/2+X,1/2-Y,1/2+Z

loop_
_atom_site_label
_atom_site_type_symbol
_atom_site_fract_x
_atom_site_fract_y
_atom_site_fract_z
_atom_site_U_iso_or_equiv
_atom_site_adp_type
_atom_site_occupancy
_atom_site_symmetry_multiplicity
_atom_site_calc_flag
_atom_site_refinement_flags
Ni(1) Ni 0.2500 0.2500 0.5000 0.0164(2) Uani 1.00 2 d S
S(1) S 0.24361(4) 0.11999(9) 0.34168(10) 0.0214(2) Uani 1.00 1 d .
S(2) S 0.20399(4) 0.13987(10) 0.03691(10) 0.0213(2) Uani 1.00 1 d .
S(3) S 0.15344(5) 0.26962(12) -0.21303(11) 0.0313(3) Uani 1.00 1 d .
S(4) S 0.18203(4) 0.38781(9) 0.05420(10) 0.0203(2) Uani 1.00 1 d .
S(5) S 0.22252(4) 0.39110(9) 0.35893(10) 0.0202(2) Uani 1.00 1 d .
Na(1) Na 0.0000 0.19842(14) 0.2500 0.0017(3) Uani 1.00 2 d S
O(1) O 0.09080(12) 0.1159(3) 0.3541(3) 0.0343(8) Uani 1.00 1 d .
O(2) O 0.04593(13) 0.0975(4) 0.0783(4) 0.0458(10) Uani 1.00 1 d .
O(3) O 0.02385(13) 0.3404(4) 0.0559(4) 0.0439(10) Uani 1.00 1 d .
O(4) O 0.06872(12) 0.3615(3) 0.3358(3) 0.0335(8) Uani 1.00 1 d .
C(1) C 0.21877(12) 0.2012(3) 0.1985(3) 0.0161(7) Uani 1.00 1 d .
C(2) C 0.17827(14) 0.2652(3) -0.0488(4) 0.0207(8) Uani 1.00 1 d .
C(3) C 0.20931(13) 0.3184(3) 0.2071(4) 0.0182(8) Uani 1.00 1 d .
C(4) C 0.1052(2) 0.0334(5) 0.2666(6) 0.0436(13) Uani 1.00 1 d .
C(5) C 0.0945(2) 0.0801(6) 0.1248(6) 0.0471(15) Uani 1.00 1 d .
C(6) C 0.0324(2) 0.1609(9) -0.0481(7) 0.068(2) Uani 1.00 1 d .
C(7) C 0.0446(2) 0.2864(8) -0.0377(6) 0.0557(18) Uani 1.00 1 d .
C(8) C 0.0468(2) 0.4467(6) 0.1206(6) 0.0489(15) Uani 1.00 1 d .
C(9) C 0.0873(2) 0.4196(5) 0.2409(6) 0.0406(12) Uani 1.00 1 d .
C(10) C 0.10394(19) 0.3085(5) 0.4477(5) 0.0360(11) Uani 1.00 1 d .
C(11) C 0.12612(17) 0.2021(5) 0.4093(5) 0.0352(11) Uani 1.00 1 d .
H(1) H 0.0889 -0.0427 0.2660 0.052 Uiso 1.00 1 c R
H(2) H 0.1390 0.0188 0.3020 0.052 Uiso 1.00 1 c R
H(3) H 0.1110 0.1555 0.1235 0.056 Uiso 1.00 1 c R
H(4) H 0.1046 0.0227 0.0665 0.056 Uiso 1.00 1 c R
H(5) H -0.0016 0.1535 -0.0871 0.082 Uiso 1.00 1 c R
H(6) H 0.0473 0.1230 -0.1114 0.082 Uiso 1.00 1 c R
H(7) H 0.0788 0.2957 -0.0064 0.067 Uiso 1.00 1 c R
H(8) H 0.0331 0.3246 -0.1270 0.067 Uiso 1.00 1 c R
H(9) H 0.0241 0.4959 0.1495 0.059 Uiso 1.00 1 c R
H(10) H 0.0579 0.4928 0.0546 0.059 Uiso 1.00 1 c R
H(11) H 0.1099 0.3679 0.2147 0.049 Uiso 1.00 1 c R
H(12) H 0.1033 0.4933 0.2797 0.049 Uiso 1.00 1 c R
H(13) H 0.0894 0.2866 0.5191 0.043 Uiso 1.00 1 c R
H(14) H 0.1283 0.3680 0.4858 0.043 Uiso 1.00 1 c R
H(15) H 0.1424 0.2233 0.3418 0.042 Uiso 1.00 1 c R
H(16) H 0.1492 0.1692 0.4894 0.042 Uiso 1.00 1 c R

loop_
_atom_site_aniso_label
_atom_site_aniso_U_11
_atom_site_aniso_U_22
_atom_site_aniso_U_33
_atom_site_aniso_U_12
_atom_site_aniso_U_13
_atom_site_aniso_U_23
Ni(1) 0.0185(4) 0.0174(4) 0.0119(3) 0.0007(2) 0.0021(2) 0.0003(2)
S(1) 0.0301(5) 0.0188(5) 0.0136(5) 0.0061(4) 0.0034(4) 0.0007(3)
S(2) 0.0268(5) 0.0209(5) 0.0144(5) 0.0027(4) 0.0033(4) -0.0021(3)
S(3) 0.0435(7) 0.0318(6) 0.0128(5) -0.0001(5) -0.0015(4) 0.0001(4)
S(4) 0.0262(5) 0.0186(5) 0.0139(4) 0.0001(3) 0.0019(4) 0.0024(3)
S(5) 0.0286(5) 0.0165(5) 0.0132(4) -0.0006(3) 0.0023(4) -0.0004(3)
Na(1) 0.0000(7) 0.0059(8) 0.0000(7) 0.0000 0.0011(6) 0.0000
O(1) 0.0341(19) 0.0343(19) 0.037(2) -0.0002(14) 0.0138(16) 0.0032(15)
O(2) 0.035(2) 0.060(2) 0.042(2) -0.0048(18) 0.0101(17) -0.019(2)
O(3) 0.0317(19) 0.068(2) 0.032(2) 0.0061(19) 0.0094(16) 0.0171(19)
O(4) 0.0331(18) 0.0368(19) 0.0311(18) 0.0006(15) 0.0097(15) 0.0004(15)
C(1) 0.0148(18) 0.0212(19) 0.0110(17) 0.0012(14) 0.0016(14) -0.0013(14)
C(2) 0.023(2) 0.025(2) 0.0124(18) -0.0030(16) 0.0034(16) 0.0007(15)
C(3) 0.0158(18) 0.0187(19) 0.0195(19) 0.0003(14) 0.0041(15) 0.0008(15)
C(4) 0.045(3) 0.035(2) 0.056(3) 0.003(2) 0.021(2) -0.001(2)
C(5) 0.035(2) 0.058(3) 0.051(3) 0.002(2) 0.016(2) -0.022(3)
C(6) 0.051(4) 0.115(7) 0.036(3) 0.009(4) 0.007(3) -0.022(4)
C(7) 0.044(3) 0.095(5) 0.030(3) 0.004(3) 0.014(2) 0.009(3)
C(8) 0.049(3) 0.054(3) 0.040(3) 0.000(2) 0.007(2) 0.025(2)
C(9) 0.034(2) 0.039(2) 0.049(3) -0.005(2) 0.011(2) 0.012(2)
C(10) 0.034(2) 0.047(3) 0.024(2) 0.000(2) 0.002(2) -0.003(2)
C(11) 0.026(2) 0.045(3) 0.031(2) -0.000(2) 0.003(2) 0.005(2)

loop_
_atom_type_symbol
_atom_type_description
_atom_type_scat_dispersion_real
_atom_type_scat_dispersion_imag
_atom_type_scat_source
Ni Ni 0.339 1.112
;
International Tables for Crystallography
(1992, Vol. C, Tables 4.2.6.8 and 6.1.1.4)
;
Na Na 0.036 0.025
;
International Tables for Crystallography
(1992, Vol. C, Tables 4.2.6.8 and 6.1.1.4)
;
C C 0.003 0.002
;
International Tables for Crystallography
(1992, Vol. C, Tables 4.2.6.8 and 6.1.1.4)
;
H H 0.000 0.000
;
International Tables for Crystallography
(1992, Vol. C, Table 6.1.1.4)
;
O O 0.011 0.006
;
International Tables for Crystallography
(1992, Vol. C, Tables 4.2.6.8 and 6.1.1.4)
;
S S 0.125 0.123
;
International Tables for Crystallography
(1992, Vol. C, Tables 4.2.6.8 and 6.1.1.4)
;

loop_
_geom_angle_atom_site_label_1
_geom_angle_atom_site_label_2
_geom_angle_atom_site_label_3
_geom_angle
_geom_angle_site_symmetry_1
_geom_angle_site_symmetry_3
S(1) Ni(1) S(1) 180.00(5) . 55607
S(1) Ni(1) S(5) 93.20(3) . .
S(1) Ni(1) S(5) 86.80(3) . 55607
S(1) Ni(1) S(5) 86.80(3) 55607 .
S(1) Ni(1) S(5) 93.20(3) 55607 55607
S(5) Ni(1) S(5) 180.00(6) . 55607
Ni(1) S(1) C(1) 102.23(14) . .
C(1) S(2) C(2) 96.9(2) . .
C(2) S(4) C(3) 97.4(2) . .
Ni(1) S(5) C(3) 102.06(14) . .
C(4) O(1) C(11) 111.7(4) . .
C(5) O(2) C(6) 112.0(5) . .
C(7) O(3) C(8) 115.2(5) . .
C(9) O(4) C(10) 113.7(4) . .
S(1) C(1) S(2) 122.8(2) . .
S(1) C(1) C(3) 120.7(3) . .
S(2) C(1) C(3) 116.5(2) . .
S(2) C(2) S(3) 123.8(2) . .
S(2) C(2) S(4) 113.5(2) . .
S(3) C(2) S(4) 122.7(2) . .
S(4) C(3) S(5) 122.7(2) . .
S(4) C(3) C(1) 115.5(3) . .
S(5) C(3) C(1) 121.8(3) . .
O(1) C(4) C(5) 111.4(4) . .
O(2) C(5) C(4) 107.1(5) . .
O(2) C(6) C(7) 114.5(5) . .
O(3) C(7) C(6) 108.5(6) . .
O(3) C(8) C(9) 112.3(5) . .
O(4) C(9) C(8) 106.4(4) . .
O(4) C(10) C(11) 113.6(4) . .
O(1) C(11) C(10) 108.8(4) . .
O(1) C(4) H(1) 109.3 . .
O(1) C(4) H(2) 109.4 . .
C(5) C(4) H(1) 109.4 . .
C(5) C(4) H(2) 109.4 . .
H(1) C(4) H(2) 108.0 . .
O(2) C(5) H(3) 110.3 . .
O(2) C(5) H(4) 110.3 . .
C(4) C(5) H(3) 110.3 . .
C(4) C(5) H(4) 110.3 . .
H(3) C(5) H(4) 108.5 . .
O(2) C(6) H(5) 108.6 . .
O(2) C(6) H(6) 108.6 . .
C(7) C(6) H(5) 108.6 . .
C(7) C(6) H(6) 108.6 . .
H(5) C(6) H(6) 107.6 . .
O(3) C(7) H(7) 110.0 . .
O(3) C(7) H(8) 110.0 . .
C(6) C(7) H(7) 110.0 . .
C(6) C(7) H(8) 110.0 . .
H(7) C(7) H(8) 108.4 . .
O(3) C(8) H(9) 109.1 . .
O(3) C(8) H(10) 109.1 . .
C(9) C(8) H(9) 109.2 . .
C(9) C(8) H(10) 109.2 . .
H(9) C(8) H(10) 107.9 . .
O(4) C(9) H(11) 110.4 . .
O(4) C(9) H(12) 110.4 . .
C(8) C(9) H(11) 110.4 . .
C(8) C(9) H(12) 110.4 . .
H(11) C(9) H(12) 108.6 . .
O(4) C(10) H(13) 108.8 . .
O(4) C(10) H(14) 108.8 . .
C(11) C(10) H(13) 108.8 . .
C(11) C(10) H(14) 108.8 . .
H(13) C(10) H(14) 107.7 . .
O(1) C(11) H(15) 109.9 . .
O(1) C(11) H(16) 109.9 . .
C(10) C(11) H(15) 109.9 . .
C(10) C(11) H(16) 109.9 . .
H(15) C(11) H(16) 108.3 . .

loop_
_geom_bond_atom_site_label_1
_geom_bond_atom_site_label_2
_geom_bond_distance
_geom_bond_site_symmetry_2
Ni(1) S(1) 2.1715(10) .
Ni(1) S(1) 2.1715(10) 55607
Ni(1) S(5) 2.1647(9) .
Ni(1) S(5) 2.1647(9) 55607
S(1) C(1) 1.724(3) .
S(2) C(1) 1.749(4) .
S(2) C(2) 1.735(4) .
S(3) C(2) 1.653(4) .
S(4) C(2) 1.736(4) .
S(4) C(3) 1.749(4) .
S(5) C(3) 1.719(4) .
O(1) C(4) 1.450(8) .
O(1) C(11) 1.436(6) .
O(2) C(5) 1.415(6) .
O(2) C(6) 1.447(9) .
O(3) C(7) 1.431(9) .
O(3) C(8) 1.452(8) .
O(4) C(9) 1.423(8) .
O(4) C(10) 1.459(5) .
C(1) C(3) 1.367(5) .
C(4) C(5) 1.508(9) .
C(6) C(7) 1.464(13) .
C(8) C(9) 1.505(7) .
C(10) C(11) 1.485(8) .
C(4) H(1) 0.990 .
C(4) H(2) 0.990 .
C(5) H(3) 0.990 .
C(5) H(4) 0.990 .
C(6) H(5) 0.990 .
C(6) H(6) 0.990 .
C(7) H(7) 0.990 .
C(7) H(8) 0.990 .
C(8) H(9) 0.990 .
C(8) H(10) 0.990 .
C(9) H(11) 0.990 .
C(9) H(12) 0.990 .
C(10) H(13) 0.990 .
C(10) H(14) 0.990 .
C(11) H(15) 0.990 .
C(11) H(16) 0.990 .

loop_
_geom_contact_atom_site_label_1
_geom_contact_atom_site_label_2
_geom_contact_distance
_geom_contact_site_symmetry_2
S(1) S(4) 3.4206(14) 54506
S(2) S(5) 3.5531(15) 54506
S(3) C(10) 3.433(5) 55401
S(4) S(1) 3.4206(14) 55506
S(5) S(2) 3.5531(15) 55506
Na(1) O(1) 2.794(3) .
Na(1) O(1) 2.794(3) 55502
Na(1) O(2) 2.786(4) .
Na(1) O(2) 2.786(4) 55502
Na(1) O(3) 2.821(4) .
Na(1) O(3) 2.821(4) 55502
Na(1) O(4) 2.724(3) .
Na(1) O(4) 2.724(3) 55502
Na(1) C(6) 3.516(8) .
Na(1) C(6) 3.516(8) 55502
Na(1) C(8) 3.571(7) .
Na(1) C(8) 3.571(7) 55502
Na(1) C(10) 3.445(5) .
Na(1) C(10) 3.445(5) 55502
O(1) Na(1) 2.794(3) .
O(1) C(5) 3.552(8) 55504
O(2) Na(1) 2.786(4) .
O(2) O(2) 3.547(5) 55503
O(3) Na(1) 2.821(4) .
O(3) O(4) 3.288(6) 55502
O(3) C(8) 3.385(7) 56503
O(4) Na(1) 2.724(3) .
O(4) O(3) 3.288(6) 55502
C(5) O(1) 3.552(8) 55404
C(6) Na(1) 3.516(8) .
C(8) Na(1) 3.571(7) .
C(8) O(3) 3.385(7) 56503
C(8) C(8) 3.409(8) 56503
C(10) S(3) 3.433(5) 55601
C(10) Na(1) 3.445(5) .
Ni(1) H(15) 3.196 .
Ni(1) H(15) 3.196 55607
Ni(1) H(16) 3.135 .
Ni(1) H(16) 3.135 55607
S(1) H(2) 3.260 .
S(1) H(15) 3.257 .
S(2) H(2) 3.204 55404
S(2) H(3) 3.170 .
S(2) H(4) 3.359 .
S(3) H(1) 3.189 55404
S(3) H(2) 3.306 55404
S(3) H(7) 3.524 .
S(3) H(12) 3.069 56404
S(3) H(13) 2.899 55401
S(3) H(14) 3.194 55401
S(3) H(16) 3.253 55401
S(4) H(3) 3.585 .
S(4) H(7) 3.162 .
S(4) H(11) 3.090 .
S(4) H(12) 3.417 56404
S(4) H(14) 3.180 56404
S(5) H(11) 3.298 .
S(5) H(14) 3.452 .
S(5) H(15) 3.032 .
Na(1) H(5) 3.515 .
Na(1) H(5) 3.515 55502
Na(1) H(13) 3.426 .
Na(1) H(13) 3.426 55502
O(1) H(4) 2.638 55504
O(1) H(6) 3.069 55504
O(2) H(5) 3.152 55503
O(3) H(9) 2.881 56503
O(3) H(10) 3.051 56503
O(3) H(13) 3.325 55502
O(4) H(9) 3.218 55502
O(4) H(10) 2.895 56504
C(1) H(2) 3.552 .
C(1) H(3) 3.148 .
C(1) H(15) 3.075 .
C(2) H(3) 3.294 .
C(2) H(7) 3.161 .
C(3) H(3) 3.379 .
C(3) H(11) 3.061 .
C(3) H(15) 2.956 .
C(4) H(4) 3.175 55504
C(4) H(6) 3.000 55504
C(6) H(1) 3.199 55404
C(7) H(9) 3.214 56503
C(8) H(8) 3.545 56503
C(8) H(9) 3.067 56503
C(8) H(10) 3.227 56503
C(8) H(13) 3.554 56404
C(10) H(10) 3.012 56504
C(11) H(4) 3.185 55504
H(1) S(3) 3.189 55504
H(1) C(6) 3.199 55504
H(1) H(4) 3.021 55504
H(1) H(5) 3.021 55503
H(1) H(6) 2.214 55504
H(2) S(1) 3.260 .
H(2) S(2) 3.204 55504
H(2) S(3) 3.306 55504
H(2) C(1) 3.552 .
H(2) H(4) 3.224 55504
H(2) H(6) 3.516 55504
H(3) S(2) 3.170 .
H(3) S(4) 3.585 .
H(3) C(1) 3.148 .
H(3) C(2) 3.294 .
H(3) C(3) 3.379 .
H(4) S(2) 3.359 .
H(4) O(1) 2.638 55404
H(4) C(4) 3.175 55404
H(4) C(11) 3.185 55404
H(4) H(1) 3.021 55404
H(4) H(2) 3.224 55404
H(4) H(13) 3.549 55404
H(4) H(16) 2.786 55404
H(5) Na(1) 3.515 .
H(5) O(2) 3.152 55503
H(5) H(1) 3.021 55503
H(5) H(5) 3.403 55402
H(5) H(6) 3.054 55402
H(5) H(8) 3.439 55402
H(5) H(13) 3.283 55502
H(6) O(1) 3.069 55404
H(6) C(4) 3.000 55404
H(6) H(1) 2.214 55404
H(6) H(2) 3.516 55404
H(6) H(5) 3.054 55402
H(6) H(6) 3.419 55402
H(7) S(3) 3.524 .
H(7) S(4) 3.162 .
H(7) C(2) 3.161 .
H(7) H(12) 3.477 56404
H(8) C(8) 3.545 56503
H(8) H(5) 3.439 55402
H(8) H(8) 2.751 55402
H(8) H(9) 2.630 56503
H(8) H(9) 3.036 56404
H(8) H(12) 3.285 56404
H(9) O(3) 2.881 56503
H(9) O(4) 3.218 55502
H(9) C(7) 3.214 56503
H(9) C(8) 3.067 56503
H(9) H(8) 2.630 56503
H(9) H(8) 3.036 56504
H(9) H(9) 2.854 55502
H(9) H(9) 3.025 56503
H(9) H(10) 2.756 56503
H(10) O(3) 3.051 56503
H(10) O(4) 2.895 56404
H(10) C(8) 3.227 56503
H(10) C(10) 3.012 56404
H(10) H(9) 2.756 56503
H(10) H(10) 3.342 56503
H(10) H(12) 3.491 56404
H(10) H(13) 2.733 56404
H(10) H(14) 2.883 56404
H(11) S(4) 3.090 .
H(11) S(5) 3.298 .
H(11) C(3) 3.061 .
H(12) S(3) 3.069 56504
H(12) S(4) 3.417 56504
H(12) H(7) 3.477 56504
H(12) H(8) 3.285 56504
H(12) H(10) 3.491 56504
H(13) S(3) 2.899 55601
H(13) Na(1) 3.426 .
H(13) O(3) 3.325 55502
H(13) C(8) 3.554 56504
H(13) H(4) 3.549 55504
H(13) H(5) 3.283 55502
H(13) H(10) 2.733 56504
H(14) S(3) 3.194 55601
H(14) S(4) 3.180 56504
H(14) S(5) 3.452 .
H(14) H(10) 2.883 56504
H(15) Ni(1) 3.196 .
H(15) S(1) 3.257 .
H(15) S(5) 3.032 .
H(15) C(1) 3.075 .
H(15) C(3) 2.956 .
H(16) Ni(1) 3.135 .
H(16) S(3) 3.253 55601
H(16) H(4) 2.786 55504

loop_
_geom_torsion_atom_site_label_1
_geom_torsion_atom_site_label_2
_geom_torsion_atom_site_label_3
_geom_torsion_atom_site_label_4
_geom_torsion
_geom_torsion_site_symmetry_1
_geom_torsion_site_symmetry_3
_geom_torsion_site_symmetry_4
S(1) Ni(1) S(5) C(3) 2.67(16) . . .
S(5) Ni(1) S(1) C(1) -2.20(15) . . .
S(1) Ni(1) S(5) C(3) 177.33(16) . 55607 55607
S(5) Ni(1) S(1) C(1) 177.80(15) 55607 . .
S(1) Ni(1) S(5) C(3) -177.33(16) 55607 . .
S(5) Ni(1) S(1) C(1) -177.80(15) . 55607 55607
S(1) Ni(1) S(5) C(3) -2.67(16) 55607 55607 55607
S(5) Ni(1) S(1) C(1) 2.20(15) 55607 55607 55607
Ni(1) S(1) C(1) S(2) -178.4(2) . . .
Ni(1) S(1) C(1) C(3) 1.1(3) . . .
C(1) S(2) C(2) S(3) -177.3(3) . . .
C(1) S(2) C(2) S(4) 3.9(3) . . .
C(2) S(2) C(1) S(1) 175.9(2) . . .
C(2) S(2) C(1) C(3) -3.6(3) . . .
C(2) S(4) C(3) S(5) -178.1(3) . . .
C(2) S(4) C(3) C(1) 0.7(3) . . .
C(3) S(4) C(2) S(2) -3.1(3) . . .
C(3) S(4) C(2) S(3) 178.1(3) . . .
Ni(1) S(5) C(3) S(4) 175.9(2) . . .
Ni(1) S(5) C(3) C(1) -2.8(4) . . .
C(4) O(1) C(11) C(10) 156.6(4) . . .
C(11) O(1) C(4) C(5) -86.3(5) . . .
C(5) O(2) C(6) C(7) -72.2(8) . . .
C(6) O(2) C(5) C(4) 170.2(5) . . .
C(7) O(3) C(8) C(9) -83.7(6) . . .
C(8) O(3) C(7) C(6) 155.2(4) . . .
C(9) O(4) C(10) C(11) -71.6(6) . . .
C(10) O(4) C(9) C(8) 168.8(4) . . .
S(1) C(1) C(3) S(4) -177.6(2) . . .
S(1) C(1) C(3) S(5) 1.2(5) . . .
S(2) C(1) C(3) S(4) 2.0(4) . . .
S(2) C(1) C(3) S(5) -179.2(2) . . .
O(1) C(4) C(5) O(2) -60.0(6) . . .
O(2) C(6) C(7) O(3) -57.1(7) . . .
O(3) C(8) C(9) O(4) -63.2(6) . . .
O(4) C(10) C(11) O(1) -58.5(6) . . .
